data_7250613
loop_
_publ_author_name
'Khorramaki, Maliheh'
'Pourayoubi, Mehrdad'
'Darugar, Vahidreza'
'Vakili, Mohammad'
'Ne\<cas, Marek'
'Akbari, Mahmood'
'Maaza, Malik'

_publ_section_title
;
 Competition among weak C--H&#x22EF;O/S/H interactions in the crystal
 structure of {(C2H5O)2P(S)}2N2C4H8 bis(thiophosphoramide):
 experimental/computational studies
;
_journal_issue 28
_journal_name_full 'RSC Advances'
_journal_page_first 22671
_journal_page_last 22681
_journal_paper_doi 10.1039/D5RA01306B
_journal_volume 15
_journal_year 2025
_chemical_formula_sum 'C12 H28 N2 O4 P2 S2'
_chemical_formula_weight 390.42
_space_group_crystal_system triclinic
_space_group_IT_number 2
_space_group_name_Hall '-P 1'
_space_group_name_H-M_alt 'P -1'
_atom_sites_solution_hydrogens geom
_audit_creation_method SHELXL-2018/3
_audit_update_record
;
2025-05-14 deposited with the CCDC.	2025-06-05 downloaded from the CCDC.
;
_cell_angle_alpha 84.974(5)
_cell_angle_beta 77.633(5)
_cell_angle_gamma 87.946(5)
_cell_formula_units_Z 1
_cell_length_a 6.8399(4)
_cell_length_b 8.3288(6)
_cell_length_c 8.5473(5)
_cell_measurement_reflns_used 3071
_cell_measurement_temperature 120(2)
_cell_measurement_theta_max 30.8870
_cell_measurement_theta_min 2.4300
_cell_volume 473.72(5)
_computing_cell_refinement 'CrysAlisPro 1.171.42.90a (Rigaku OD, 2023)'
_computing_data_collection
;
Rigaku CrystalClear-SM Expert 2.1 b32 (Rigaku, 2014)
MSCServDetCCD = {5.7.3.4}
;
_computing_data_reduction 'CrysAlisPro 1.171.42.90a (Rigaku OD, 2023)'
_computing_structure_refinement 'SHELXL-2018/3 (Sheldrick, 2018)'
_computing_structure_solution 'SHELXT 2014/5 (Sheldrick, 2014)'
_diffrn_ambient_temperature 120(2)
_diffrn_detector_area_resol_mean 10.0000
_diffrn_measured_fraction_theta_full 0.998
_diffrn_measured_fraction_theta_max 0.998
_diffrn_measurement_device_type 'ROD, Synergy Custom DW system, HyPix'
_diffrn_measurement_method '\w scans'
_diffrn_radiation_type MoK\a
_diffrn_radiation_wavelength 0.71073
_diffrn_reflns_av_R_equivalents 0.0255
_diffrn_reflns_av_unetI/netI 0.0308
_diffrn_reflns_Laue_measured_fraction_full 0.998
_diffrn_reflns_Laue_measured_fraction_max 0.998
_diffrn_reflns_limit_h_max 8
_diffrn_reflns_limit_h_min -8
_diffrn_reflns_limit_k_max 9
_diffrn_reflns_limit_k_min -10
_diffrn_reflns_limit_l_max 10
_diffrn_reflns_limit_l_min -10
_diffrn_reflns_number 4327
_diffrn_reflns_point_group_measured_fraction_full 0.998
_diffrn_reflns_point_group_measured_fraction_max 0.998
_diffrn_reflns_theta_full 25.242
_diffrn_reflns_theta_max 25.347
_diffrn_reflns_theta_min 2.448
_diffrn_source 'Rotating-anode X-ray tube'
_exptl_absorpt_coefficient_mu 0.466
_exptl_absorpt_correction_T_max 1.00000
_exptl_absorpt_correction_T_min 0.56488
_exptl_absorpt_correction_type multi-scan
_exptl_absorpt_process_details
;
CrysAlisPro 1.171.42.90a (Rigaku Oxford Diffraction, 2023)
Empirical absorption correction using spherical harmonics,
implemented in SCALE3 ABSPACK scaling algorithm.
;
_exptl_crystal_colour colourless
_exptl_crystal_density_diffrn 1.369
_exptl_crystal_description block
_exptl_crystal_F_000 208
_exptl_crystal_size_max 0.200
_exptl_crystal_size_mid 0.150
_exptl_crystal_size_min 0.150
_refine_diff_density_max 0.410
_refine_diff_density_min -0.288
_refine_diff_density_rms 0.060
_refine_ls_extinction_method none
_refine_ls_goodness_of_fit_ref 1.090
_refine_ls_hydrogen_treatment constr
_refine_ls_matrix_type full
_refine_ls_number_parameters 102
_refine_ls_number_reflns 1725
_refine_ls_number_restraints 0
_refine_ls_restrained_S_all 1.090
_refine_ls_R_factor_all 0.0378
_refine_ls_R_factor_gt 0.0311
_refine_ls_shift/su_max 0.000
_refine_ls_shift/su_mean 0.000
_refine_ls_structure_factor_coef Fsqd
_refine_ls_weighting_details 'w=1/[\s^2^(Fo^2^)+(0.0428P)^2^+0.2172P] where P=(Fo^2^+2Fc^2^)/3'
_refine_ls_weighting_scheme calc
_refine_ls_wR_factor_gt 0.0816
_refine_ls_wR_factor_ref 0.0860
_reflns_Friedel_coverage 0.000
_reflns_number_gt 1493
_reflns_number_total 1725
_reflns_threshold_expression 'I > 2\s(I)'
_cod_data_source_file d5ra01306b2.cif
_cod_data_source_block mkh11_a
_cod_database_code 7250613
_shelx_shelxl_version_number 2018/3
_shelx_space_group_comment
;
The symmetry employed for this shelxl refinement is uniquely defined
by the following loop, which should always be used as a source of
symmetry information in preference to the above space-group names.
They are only intended as comments.
;
_shelx_estimated_absorpt_t_min 0.913
_shelx_estimated_absorpt_t_max 0.933

loop_
_space_group_symop_operation_xyz
'x, y, z'
'-x, -y, -z'

loop_
_atom_site_label
_atom_site_type_symbol
_atom_site_fract_x
_atom_site_fract_y
_atom_site_fract_z
_atom_site_U_iso_or_equiv
_atom_site_adp_type
_atom_site_occupancy
_atom_site_site_symmetry_order
_atom_site_calc_flag
_atom_site_refinement_flags_posn
_atom_site_refinement_flags_adp
_atom_site_refinement_flags_occupancy
_atom_site_disorder_assembly
_atom_site_disorder_group
S1 S 0.15142(7) 0.92187(6) 0.20314(6) 0.02444(16) Uani 1 1 d . . . . .
P1 P 0.28325(7) 0.74662(6) 0.30490(6) 0.01823(16) Uani 1 1 d . . . . .
O1 O 0.46569(19) 0.66213(15) 0.19266(15) 0.0199(3) Uani 1 1 d . . . . .
O2 O 0.39271(19) 0.79282(16) 0.44106(16) 0.0225(3) Uani 1 1 d . . . . .
N1 N 0.1348(2) 0.5989(2) 0.38846(19) 0.0215(4) Uani 1 1 d . . . . .
C1 C 0.6193(3) 0.7597(2) 0.0848(2) 0.0203(4) Uani 1 1 d . . . . .
H1A H 0.698107 0.815542 0.147515 0.024 Uiso 1 1 calc R U . . .
H1B H 0.556531 0.841956 0.019451 0.024 Uiso 1 1 calc R U . . .
C2 C 0.7530(3) 0.6487(3) -0.0225(2) 0.0258(5) Uani 1 1 d . . . . .
H2A H 0.861716 0.710544 -0.092759 0.039 Uiso 1 1 calc R U . . .
H2B H 0.675023 0.598442 -0.088089 0.039 Uiso 1 1 calc R U . . .
H2C H 0.809572 0.564926 0.043555 0.039 Uiso 1 1 calc R U . . .
C3 C 0.2751(3) 0.8731(3) 0.5770(2) 0.0259(5) Uani 1 1 d . . . . .
H3A H 0.132807 0.842894 0.595418 0.031 Uiso 1 1 calc R U . . .
H3B H 0.283354 0.991578 0.553983 0.031 Uiso 1 1 calc R U . . .
C4 C 0.3572(3) 0.8221(3) 0.7236(2) 0.0296(5) Uani 1 1 d . . . . .
H4A H 0.274728 0.869651 0.817079 0.044 Uiso 1 1 calc R U . . .
H4B H 0.495112 0.858948 0.707182 0.044 Uiso 1 1 calc R U . . .
H4C H 0.355347 0.704282 0.742063 0.044 Uiso 1 1 calc R U . . .
C5 C -0.0672(3) 0.5801(2) 0.3648(2) 0.0225(4) Uani 1 1 d . . . . .
H5A H -0.068811 0.491336 0.295265 0.027 Uiso 1 1 calc R U . . .
H5B H -0.111761 0.680467 0.310737 0.027 Uiso 1 1 calc R U . . .
C6 C 0.2086(3) 0.4570(2) 0.4744(2) 0.0244(4) Uani 1 1 d . . . . .
H6A H 0.343766 0.477887 0.491443 0.029 Uiso 1 1 calc R U . . .
H6B H 0.218455 0.363203 0.409425 0.029 Uiso 1 1 calc R U . . .

loop_
_atom_site_aniso_label
_atom_site_aniso_U_11
_atom_site_aniso_U_22
_atom_site_aniso_U_33
_atom_site_aniso_U_23
_atom_site_aniso_U_13
_atom_site_aniso_U_12
S1 0.0254(3) 0.0205(3) 0.0239(3) 0.0052(2) -0.0004(2) 0.0002(2)
P1 0.0188(3) 0.0175(3) 0.0159(3) 0.00145(19) 0.00085(19) -0.00243(19)
O1 0.0217(7) 0.0166(7) 0.0179(7) 0.0007(5) 0.0037(5) -0.0046(5)
O2 0.0209(7) 0.0255(7) 0.0196(7) -0.0037(6) 0.0002(5) -0.0029(6)
N1 0.0186(8) 0.0210(8) 0.0222(9) 0.0076(7) -0.0016(7) -0.0035(7)
C1 0.0190(9) 0.0195(10) 0.0195(10) 0.0017(8) 0.0014(7) -0.0048(8)
C2 0.0272(11) 0.0264(11) 0.0200(10) -0.0006(8) 0.0035(8) -0.0027(8)
C3 0.0272(10) 0.0266(11) 0.0217(10) -0.0077(8) 0.0018(8) -0.0005(8)
C4 0.0342(12) 0.0323(12) 0.0217(11) -0.0059(9) -0.0024(9) -0.0042(9)
C5 0.0225(10) 0.0242(10) 0.0214(10) 0.0048(8) -0.0080(8) -0.0051(8)
C6 0.0175(9) 0.0237(11) 0.0297(11) 0.0079(8) -0.0037(8) -0.0015(8)

loop_
_atom_type_symbol
_atom_type_description
_atom_type_scat_dispersion_real
_atom_type_scat_dispersion_imag
_atom_type_scat_source
C C 0.0033 0.0016 'International Tables Vol C Tables 4.2.6.8 and 6.1.1.4'
H H 0.0000 0.0000 'International Tables Vol C Tables 4.2.6.8 and 6.1.1.4'
N N 0.0061 0.0033 'International Tables Vol C Tables 4.2.6.8 and 6.1.1.4'
O O 0.0106 0.0060 'International Tables Vol C Tables 4.2.6.8 and 6.1.1.4'
P P 0.1023 0.0942 'International Tables Vol C Tables 4.2.6.8 and 6.1.1.4'
S S 0.1246 0.1234 'International Tables Vol C Tables 4.2.6.8 and 6.1.1.4'

loop_
_geom_angle_atom_site_label_1
_geom_angle_atom_site_label_2
_geom_angle_atom_site_label_3
_geom_angle
_geom_angle_site_symmetry_1
_geom_angle_site_symmetry_3
_geom_angle_publ_flag
O1 P1 O2 99.15(7) . . y
O1 P1 N1 104.66(8) . . y
O2 P1 N1 105.34(8) . . y
O1 P1 S1 116.11(5) . . y
O2 P1 S1 115.95(6) . . y
N1 P1 S1 113.88(6) . . y
C1 O1 P1 120.09(11) . . y
C3 O2 P1 118.37(12) . . y
C5 N1 C6 112.99(15) . . y
C5 N1 P1 124.92(13) . . y
C6 N1 P1 121.36(13) . . y
O1 C1 C2 107.78(15) . . y
O1 C1 H1A 110.1 . . y
C2 C1 H1A 110.1 . . y
O1 C1 H1B 110.1 . . y
C2 C1 H1B 110.1 . . y
H1A C1 H1B 108.5 . . y
C1 C2 H2A 109.5 . . y
C1 C2 H2B 109.5 . . y
H2A C2 H2B 109.5 . . y
C1 C2 H2C 109.5 . . y
H2A C2 H2C 109.5 . . y
H2B C2 H2C 109.5 . . y
O2 C3 C4 108.53(17) . . y
O2 C3 H3A 110.0 . . y
C4 C3 H3A 110.0 . . y
O2 C3 H3B 110.0 . . y
C4 C3 H3B 110.0 . . y
H3A C3 H3B 108.4 . . y
C3 C4 H4A 109.5 . . y
C3 C4 H4B 109.5 . . y
H4A C4 H4B 109.5 . . y
C3 C4 H4C 109.5 . . y
H4A C4 H4C 109.5 . . y
H4B C4 H4C 109.5 . . y
N1 C5 C6 109.88(15) . 2_566 y
N1 C5 H5A 109.7 . . y
C6 C5 H5A 109.7 2_566 . y
N1 C5 H5B 109.7 . . ?
C6 C5 H5B 109.7 2_566 . y
H5A C5 H5B 108.2 . . y
N1 C6 C5 109.88(16) . 2_566 y
N1 C6 H6A 109.7 . . y
C5 C6 H6A 109.7 2_566 . y
N1 C6 H6B 109.7 . . y
C5 C6 H6B 109.7 2_566 . y
H6A C6 H6B 108.2 . . y

loop_
_geom_bond_atom_site_label_1
_geom_bond_atom_site_label_2
_geom_bond_distance
_geom_bond_site_symmetry_2
_geom_bond_publ_flag
S1 P1 1.9285(7) . y
P1 O1 1.5860(13) . y
P1 O2 1.5922(14) . y
P1 N1 1.6374(16) . y
O1 C1 1.459(2) . y
O2 C3 1.464(2) . y
N1 C5 1.454(2) . y
N1 C6 1.468(2) . y
C1 C2 1.503(3) . y
C1 H1A 0.9900 . y
C1 H1B 0.9900 . y
C2 H2A 0.9800 . y
C2 H2B 0.9800 . y
C2 H2C 0.9800 . y
C3 C4 1.502(3) . y
C3 H3A 0.9900 . y
C3 H3B 0.9900 . y
C4 H4A 0.9800 . y
C4 H4B 0.9800 . y
C4 H4C 0.9800 . y
C5 C6 1.515(3) 2_566 y
C5 H5A 0.9900 . y
C5 H5B 0.9900 . y
C6 H6A 0.9900 . y
C6 H6B 0.9900 . y

loop_
_geom_hbond_atom_site_label_D
_geom_hbond_atom_site_label_H
_geom_hbond_atom_site_label_A
_geom_hbond_distance_DH
_geom_hbond_distance_HA
_geom_hbond_distance_DA
_geom_hbond_angle_DHA
_geom_hbond_site_symmetry_A
_geom_hbond_publ_flag
C2 H2B O1 0.98 2.70 3.596(2) 152.0 2_665 yes
C2 H2A S1 0.98 3.13 3.791(2) 126.3 2_675 yes
